data_4132120
loop_
_publ_author_name
'Walters, Daniel T.'
'Aghakhanpour, Reza Babadi'
'Powers, Xian B.'
'Ghiassi, Kamran B.'
'Olmstead, Marilyn M.'
'Balch, Alan L.'

_publ_section_title
;
 Utilization of a Nonemissive Triphosphine Ligand to Construct a
 Luminescent Gold(I)-Box That Undergoes Mechanochromic Collapse into a
 Helical Complex.
;
_journal_issue 24
_journal_name_full 'Journal of the American Chemical Society'
_journal_page_first 7533
_journal_page_last 7542
_journal_paper_doi 10.1021/jacs.8b01666
_journal_volume 140
_journal_year 2018
_chemical_formula_sum 'C99 H100 Au3 F9 O10 P6 S3'
_chemical_formula_weight 2493.68
_chemical_name_common '[Au3(triphos)2](Otf)3 4toluene, H2O'
_space_group_crystal_system triclinic
_space_group_IT_number 2
_space_group_name_Hall '-P 1'
_space_group_name_H-M_alt 'P -1'
_atom_sites_solution_hydrogens mixed
_atom_sites_solution_primary direct
_atom_sites_solution_secondary difmap
_audit_creation_method SHELXL-2016/6
_cell_angle_alpha 101.193(2)
_cell_angle_beta 98.197(2)
_cell_angle_gamma 96.808(2)
_cell_formula_units_Z 2
_cell_length_a 13.9411(7)
_cell_length_b 16.4211(8)
_cell_length_c 21.984(2)
_cell_measurement_reflns_used 9945
_cell_measurement_temperature 90(2)
_cell_measurement_theta_max 31.5
_cell_measurement_theta_min 2.50
_cell_volume 4830.9(6)
_computing_cell_refinement 'SAINT (Bruker, 2013)'
_computing_data_collection 'Apex2 (Bruker, 2015)'
_computing_data_reduction 'SAINT (Bruker, 2013)'
_computing_publication_material 'SHELXL-2016/6 (Sheldrick, 2016)'
_computing_structure_refinement 'SHELXL-2016/6 (Sheldrick, 2016)'
_computing_structure_solution 'SHELXS (Sheldrick, 2008)'
_diffrn_ambient_temperature 90(2)
_diffrn_detector_area_resol_mean 8.3
_diffrn_measured_fraction_theta_full 0.999
_diffrn_measured_fraction_theta_max 0.983
_diffrn_measurement_device_type 'Bruker ApexII'
_diffrn_measurement_method \w
_diffrn_radiation_type MoK\a
_diffrn_radiation_wavelength 0.71073
_diffrn_reflns_av_R_equivalents 0.0162
_diffrn_reflns_av_unetI/netI 0.0195
_diffrn_reflns_Laue_measured_fraction_full 0.999
_diffrn_reflns_Laue_measured_fraction_max 0.983
_diffrn_reflns_limit_h_max 20
_diffrn_reflns_limit_h_min -20
_diffrn_reflns_limit_k_max 23
_diffrn_reflns_limit_k_min -24
_diffrn_reflns_limit_l_max 32
_diffrn_reflns_limit_l_min -31
_diffrn_reflns_number 81545
_diffrn_reflns_point_group_measured_fraction_full 0.999
_diffrn_reflns_point_group_measured_fraction_max 0.983
_diffrn_reflns_theta_full 25.242
_diffrn_reflns_theta_max 31.457
_diffrn_reflns_theta_min 1.755
_diffrn_source 'fine-focus sealed tube'
_exptl_absorpt_coefficient_mu 4.784
_exptl_absorpt_correction_T_max 0.4339
_exptl_absorpt_correction_T_min 0.3136
_exptl_absorpt_correction_type 'multi-scan (sadabs)'
_exptl_absorpt_process_details 'SADABS (Sheldrick, 2014)'
_exptl_crystal_colour colorless
_exptl_crystal_density_diffrn 1.714
_exptl_crystal_description needle
_exptl_crystal_F_000 2460
_exptl_crystal_size_max 0.564
_exptl_crystal_size_mid 0.266
_exptl_crystal_size_min 0.220
_refine_diff_density_max 2.759
_refine_diff_density_min -2.106
_refine_diff_density_rms 0.106
_refine_ls_extinction_method none
_refine_ls_goodness_of_fit_ref 1.021
_refine_ls_hydrogen_treatment mixed
_refine_ls_matrix_type full
_refine_ls_number_parameters 1229
_refine_ls_number_reflns 31540
_refine_ls_number_restraints 9
_refine_ls_restrained_S_all 1.021
_refine_ls_R_factor_all 0.0263
_refine_ls_R_factor_gt 0.0228
_refine_ls_shift/su_max 0.006
_refine_ls_shift/su_mean 0.000
_refine_ls_structure_factor_coef Fsqd
_refine_ls_weighting_details 'w=1/[\s^2^(Fo^2^)+(0.0214P)^2^+10.5360P] where P=(Fo^2^+2Fc^2^)/3'
_refine_ls_weighting_scheme calc
_refine_ls_wR_factor_gt 0.0536
_refine_ls_wR_factor_ref 0.0549
_reflns_Friedel_coverage 0.000
_reflns_number_gt 28635
_reflns_number_total 31540
_reflns_threshold_expression 'I > 2\s(I)'
_cod_data_source_file ja8b01666_si_003.cif
_cod_data_source_block dw19
_cod_database_code 4132120
_shelx_shelxl_version_number 2016/6
_shelx_space_group_comment
;
The symmetry employed for this shelxl refinement is uniquely defined
by the following loop, which should always be used as a source of
symmetry information in preference to the above space-group names.
They are only intended as comments.
;
_shelx_estimated_absorpt_t_min 0.173
_shelx_estimated_absorpt_t_max 0.419

loop_
_space_group_symop_operation_xyz
'x, y, z'
'-x, -y, -z'

loop_
_atom_site_label
_atom_site_type_symbol
_atom_site_fract_x
_atom_site_fract_y
_atom_site_fract_z
_atom_site_U_iso_or_equiv
_atom_site_adp_type
_atom_site_occupancy
_atom_site_site_symmetry_order
_atom_site_calc_flag
_atom_site_refinement_flags_posn
_atom_site_refinement_flags_adp
_atom_site_refinement_flags_occupancy
_atom_site_disorder_assembly
_atom_site_disorder_group
Au1 Au 0.22459(2) 0.57340(2) 0.85680(2) 0.01054(2) Uani 1 1 d . . . . .
Au2 Au 0.22004(2) 0.67524(2) 0.75681(2) 0.01009(2) Uani 1 1 d . . . . .
Au3 Au 0.20697(2) 0.77884(2) 0.66078(2) 0.01126(2) Uani 1 1 d . . . . .
P1 P 0.37320(4) 0.64901(3) 0.91164(2) 0.01054(9) Uani 1 1 d . . . . .
P2 P 0.26168(4) 0.79688(3) 0.83541(2) 0.01014(9) Uani 1 1 d . . . . .
P3 P 0.10246(4) 0.85545(3) 0.71183(2) 0.01157(9) Uani 1 1 d . . . . .
P4 P 0.09033(4) 0.47317(3) 0.80933(2) 0.01187(9) Uani 1 1 d . . . . .
P5 P 0.18618(4) 0.54842(3) 0.68398(2) 0.01191(9) Uani 1 1 d . . . . .
P6 P 0.32216(4) 0.70780(3) 0.61728(3) 0.01238(9) Uani 1 1 d . . . . .
C1 C 0.45323(15) 0.56970(13) 0.91336(9) 0.0123(3) Uani 1 1 d . . . . .
C2 C 0.54899(16) 0.58086(14) 0.90100(11) 0.0168(4) Uani 1 1 d . . . . .
H2 H 0.576565 0.633054 0.893620 0.020 Uiso 1 1 calc R U . . .
C3 C 0.60393(17) 0.51488(15) 0.89956(11) 0.0193(4) Uani 1 1 d . . . . .
H3 H 0.669394 0.522746 0.891872 0.023 Uiso 1 1 calc R U . . .
C4 C 0.56379(17) 0.43809(15) 0.90923(11) 0.0189(4) Uani 1 1 d . . . . .
H4 H 0.600918 0.393006 0.906926 0.023 Uiso 1 1 calc R U . . .
C5 C 0.46881(17) 0.42716(14) 0.92235(11) 0.0183(4) Uani 1 1 d . . . . .
H5 H 0.441590 0.374869 0.929756 0.022 Uiso 1 1 calc R U . . .
C6 C 0.41399(16) 0.49244(14) 0.92462(10) 0.0155(4) Uani 1 1 d . . . . .
H6 H 0.349425 0.484807 0.933856 0.019 Uiso 1 1 calc R U . . .
C7 C 0.37556(15) 0.70496(13) 0.99141(9) 0.0121(3) Uani 1 1 d . . . . .
C8 C 0.46480(16) 0.74594(13) 1.02842(10) 0.0150(4) Uani 1 1 d . . . . .
H8 H 0.523827 0.744616 1.011590 0.018 Uiso 1 1 calc R U . . .
C9 C 0.46669(18) 0.78860(14) 1.08994(11) 0.0200(4) Uani 1 1 d . . . . .
H9 H 0.527223 0.815514 1.115455 0.024 Uiso 1 1 calc R U . . .
C10 C 0.37965(19) 0.79177(15) 1.11408(11) 0.0224(5) Uani 1 1 d . . . . .
H10 H 0.381033 0.821301 1.155955 0.027 Uiso 1 1 calc R U . . .
C11 C 0.29099(18) 0.75203(16) 1.07725(11) 0.0223(5) Uani 1 1 d . . . . .
H11 H 0.231888 0.754685 1.093875 0.027 Uiso 1 1 calc R U . . .
C12 C 0.28865(16) 0.70820(14) 1.01582(10) 0.0169(4) Uani 1 1 d . . . . .
H12 H 0.228074 0.680633 0.990683 0.020 Uiso 1 1 calc R U . . .
C13 C 0.43320(14) 0.72534(13) 0.87353(10) 0.0120(3) Uani 1 1 d . . . . .
H13A H 0.502889 0.740172 0.893798 0.014 Uiso 1 1 calc R U . . .
H13B H 0.431488 0.698228 0.828970 0.014 Uiso 1 1 calc R U . . .
C14 C 0.38874(14) 0.80644(13) 0.87546(10) 0.0124(3) Uani 1 1 d . . . . .
H14A H 0.430528 0.844470 0.856755 0.015 Uiso 1 1 calc R U . . .
H14B H 0.392129 0.833947 0.920128 0.015 Uiso 1 1 calc R U . . .
C15 C 0.18519(15) 0.80329(13) 0.89531(10) 0.0125(3) Uani 1 1 d . . . . .
C16 C 0.09942(15) 0.74643(13) 0.88831(10) 0.0152(4) Uani 1 1 d . . . . .
H16 H 0.081386 0.702251 0.851964 0.018 Uiso 1 1 calc R U . . .
C17 C 0.04024(17) 0.75437(15) 0.93454(11) 0.0198(4) Uani 1 1 d . . . . .
H17 H -0.018318 0.715955 0.929630 0.024 Uiso 1 1 calc R U . . .
C18 C 0.06729(18) 0.81864(16) 0.98773(12) 0.0229(5) Uani 1 1 d . . . . .
H18 H 0.027119 0.824141 1.019319 0.027 Uiso 1 1 calc R U . . .
C19 C 0.15252(18) 0.87481(17) 0.99503(12) 0.0246(5) Uani 1 1 d . . . . .
H19 H 0.170822 0.918337 1.031785 0.029 Uiso 1 1 calc R U . . .
C20 C 0.21126(17) 0.86791(15) 0.94904(11) 0.0193(4) Uani 1 1 d . . . . .
H20 H 0.269207 0.907077 0.954029 0.023 Uiso 1 1 calc R U . . .
C21 C 0.26720(15) 0.89764(13) 0.81098(10) 0.0131(4) Uani 1 1 d . . . . .
H21A H 0.299900 0.941941 0.847813 0.016 Uiso 1 1 calc R U . . .
H21B H 0.310176 0.896219 0.778735 0.016 Uiso 1 1 calc R U . . .
C22 C 0.17140(15) 0.92495(13) 0.78449(10) 0.0140(4) Uani 1 1 d . . . . .
H22A H 0.186708 0.981873 0.776324 0.017 Uiso 1 1 calc R U . . .
H22B H 0.128772 0.928896 0.816986 0.017 Uiso 1 1 calc R U . . .
C23 C 0.00381(15) 0.78984(13) 0.73272(10) 0.0130(4) Uani 1 1 d . . . . .
C24 C -0.03085(16) 0.70965(14) 0.69553(11) 0.0167(4) Uani 1 1 d . . . . .
H24 H -0.001981 0.689492 0.660000 0.020 Uiso 1 1 calc R U . . .
C25 C -0.10764(17) 0.65942(15) 0.71061(12) 0.0206(4) Uani 1 1 d . . . . .
H25 H -0.131845 0.605255 0.684977 0.025 Uiso 1 1 calc R U . . .
C26 C -0.14903(17) 0.68827(16) 0.76309(12) 0.0218(5) Uani 1 1 d . . . . .
H26 H -0.200146 0.653141 0.773962 0.026 Uiso 1 1 calc R U . . .
C27 C -0.11603(17) 0.76794(16) 0.79950(11) 0.0212(4) Uani 1 1 d . . . . .
H27 H -0.145002 0.787763 0.835057 0.025 Uiso 1 1 calc R U . . .
C28 C -0.04045(16) 0.81908(15) 0.78410(11) 0.0185(4) Uani 1 1 d . . . . .
H28 H -0.018818 0.874246 0.808701 0.022 Uiso 1 1 calc R U . . .
C29 C 0.04576(16) 0.92342(13) 0.66630(10) 0.0148(4) Uani 1 1 d . . . . .
C30 C -0.05492(18) 0.92509(16) 0.65774(12) 0.0230(5) Uani 1 1 d . . . . .
H30 H -0.095886 0.892058 0.677665 0.028 Uiso 1 1 calc R U . . .
C31 C -0.0951(2) 0.97542(17) 0.61983(14) 0.0281(5) Uani 1 1 d . . . . .
H31 H -0.163637 0.976832 0.613960 0.034 Uiso 1 1 calc R U . . .
C32 C -0.0360(2) 1.02310(17) 0.59082(14) 0.0305(6) Uani 1 1 d . . . . .
H32 H -0.064182 1.056700 0.564560 0.037 Uiso 1 1 calc R U . . .
C33 C 0.0644(2) 1.02257(18) 0.59959(14) 0.0323(6) Uani 1 1 d . . . . .
H33 H 0.104897 1.056397 0.579907 0.039 Uiso 1 1 calc R U . . .
C34 C 0.10587(19) 0.97245(16) 0.63723(13) 0.0242(5) Uani 1 1 d . . . . .
H34 H 0.174557 0.971581 0.643109 0.029 Uiso 1 1 calc R U . . .
C35 C 0.00340(15) 0.46580(14) 0.86288(10) 0.0141(4) Uani 1 1 d . . . . .
C36 C -0.00346(17) 0.39934(15) 0.89407(11) 0.0185(4) Uani 1 1 d . . . . .
H36 H 0.034360 0.355334 0.885315 0.022 Uiso 1 1 calc R U . . .
C37 C -0.06613(19) 0.39797(17) 0.93809(12) 0.0237(5) Uani 1 1 d . . . . .
H37 H -0.070744 0.352991 0.959455 0.028 Uiso 1 1 calc R U . . .
C38 C -0.12181(18) 0.46200(17) 0.95085(12) 0.0251(5) Uani 1 1 d . . . . .
H38 H -0.164423 0.460653 0.980846 0.030 Uiso 1 1 calc R U . . .
C39 C -0.11533(17) 0.52793(16) 0.91988(13) 0.0232(5) Uani 1 1 d . . . . .
H39 H -0.153414 0.571727 0.928708 0.028 Uiso 1 1 calc R U . . .
C40 C -0.05310(16) 0.52986(15) 0.87595(11) 0.0191(4) Uani 1 1 d . . . . .
H40 H -0.048939 0.574968 0.854680 0.023 Uiso 1 1 calc R U . . .
C41 C 0.12044(16) 0.36890(13) 0.78526(10) 0.0150(4) Uani 1 1 d . . . . .
C42 C 0.05055(18) 0.30509(15) 0.74651(12) 0.0224(5) Uani 1 1 d . . . . .
H42 H -0.013131 0.316312 0.732228 0.027 Uiso 1 1 calc R U . . .
C43 C 0.0745(2) 0.22508(16) 0.72892(13) 0.0279(5) Uani 1 1 d . . . . .
H43 H 0.026914 0.181719 0.702453 0.034 Uiso 1 1 calc R U . . .
C44 C 0.1670(2) 0.20790(16) 0.74960(12) 0.0260(5) Uani 1 1 d . . . . .
H44 H 0.182665 0.152959 0.737434 0.031 Uiso 1 1 calc R U . . .
C45 C 0.2365(2) 0.27086(16) 0.78795(12) 0.0243(5) Uani 1 1 d . . . . .
H45 H 0.299930 0.259126 0.802303 0.029 Uiso 1 1 calc R U . . .
C46 C 0.21376(17) 0.35147(15) 0.80559(11) 0.0193(4) Uani 1 1 d . . . . .
H46 H 0.261948 0.394760 0.831560 0.023 Uiso 1 1 calc R U . . .
C47 C 0.01936(15) 0.49858(14) 0.74068(10) 0.0154(4) Uani 1 1 d . . . . .
H47A H -0.045078 0.462046 0.730756 0.019 Uiso 1 1 calc R U . . .
H47B H 0.007014 0.557237 0.752581 0.019 Uiso 1 1 calc R U . . .
C48 C 0.06423(16) 0.48981(14) 0.68062(10) 0.0169(4) Uani 1 1 d . . . . .
H48A H 0.018256 0.506658 0.648321 0.020 Uiso 1 1 calc R U . . .
H48B H 0.067429 0.429502 0.665487 0.020 Uiso 1 1 calc R U . . .
C49 C 0.27443(16) 0.47700(13) 0.69397(10) 0.0151(4) Uani 1 1 d . . . . .
C50 C 0.2600(2) 0.39775(15) 0.65339(12) 0.0252(5) Uani 1 1 d . . . . .
H50 H 0.203051 0.380653 0.621916 0.030 Uiso 1 1 calc R U . . .
C51 C 0.3293(2) 0.34434(17) 0.65943(14) 0.0336(6) Uani 1 1 d . . . . .
H51 H 0.319365 0.290540 0.632061 0.040 Uiso 1 1 calc R U . . .
C52 C 0.4129(2) 0.36891(17) 0.70511(13) 0.0292(6) Uani 1 1 d . . . . .
H52 H 0.460051 0.332095 0.708829 0.035 Uiso 1 1 calc R U . . .
C53 C 0.42745(18) 0.44719(16) 0.74526(12) 0.0226(5) Uani 1 1 d . . . . .
H53 H 0.484577 0.464020 0.776595 0.027 Uiso 1 1 calc R U . . .
C54 C 0.35864(16) 0.50104(14) 0.73975(10) 0.0168(4) Uani 1 1 d . . . . .
H54 H 0.368973 0.554679 0.767363 0.020 Uiso 1 1 calc R U . . .
C55 C 0.18163(16) 0.55998(13) 0.60262(9) 0.0146(4) Uani 1 1 d . . . . .
H55A H 0.157575 0.504209 0.574588 0.018 Uiso 1 1 calc R U . . .
H55B H 0.132727 0.597123 0.593926 0.018 Uiso 1 1 calc R U . . .
C56 C 0.27830(16) 0.59534(13) 0.58487(10) 0.0160(4) Uani 1 1 d . . . . .
H56A H 0.270140 0.585419 0.538422 0.019 Uiso 1 1 calc R U . . .
H56B H 0.329712 0.563179 0.599077 0.019 Uiso 1 1 calc R U . . .
C57 C 0.43165(15) 0.71997(14) 0.67632(10) 0.0149(4) Uani 1 1 d . . . . .
C58 C 0.48253(17) 0.65494(16) 0.68794(12) 0.0210(4) Uani 1 1 d . . . . .
H58 H 0.460905 0.599484 0.663876 0.025 Uiso 1 1 calc R U . . .
C59 C 0.56512(19) 0.67127(19) 0.73487(13) 0.0278(5) Uani 1 1 d . . . . .
H59 H 0.599178 0.626655 0.742938 0.033 Uiso 1 1 calc R U . . .
C60 C 0.59796(18) 0.75206(19) 0.76985(12) 0.0281(5) Uani 1 1 d . . . . .
H60 H 0.654136 0.762704 0.801894 0.034 Uiso 1 1 calc R U . . .
C61 C 0.54850(18) 0.81747(17) 0.75793(12) 0.0245(5) Uani 1 1 d . . . . .
H61 H 0.571361 0.873010 0.781509 0.029 Uiso 1 1 calc R U . . .
C62 C 0.46561(17) 0.80174(15) 0.71157(11) 0.0189(4) Uani 1 1 d . . . . .
H62 H 0.431798 0.846569 0.703709 0.023 Uiso 1 1 calc R U . . .
C63 C 0.36275(17) 0.74799(14) 0.55298(10) 0.0173(4) Uani 1 1 d . . . . .
C64 C 0.3242(3) 0.8152(2) 0.53508(16) 0.0388(7) Uani 1 1 d . . . . .
H64 H 0.278635 0.841289 0.557524 0.047 Uiso 1 1 calc R U . . .
C65 C 0.3525(3) 0.8443(2) 0.48386(19) 0.0539(11) Uani 1 1 d . . . . .
H65 H 0.325901 0.890298 0.471216 0.065 Uiso 1 1 calc R U . . .
C66 C 0.4189(3) 0.8067(2) 0.45155(15) 0.0396(7) Uani 1 1 d . . . . .
H66 H 0.437708 0.826681 0.416572 0.048 Uiso 1 1 calc R U . . .
C67 C 0.4580(2) 0.74088(19) 0.46943(13) 0.0308(6) Uani 1 1 d . . . . .
H67 H 0.503966 0.715365 0.447054 0.037 Uiso 1 1 calc R U . . .
C68 C 0.4304(2) 0.71122(17) 0.52035(12) 0.0255(5) Uani 1 1 d . . . . .
H68 H 0.457881 0.665604 0.532901 0.031 Uiso 1 1 calc R U . . .
C72 C 0.8534(2) 1.01544(17) 0.81616(14) 0.0289(5) Uani 1 1 d . . . . .
C73 C 0.8628(2) 0.97546(16) 0.86642(13) 0.0274(5) Uani 1 1 d . . . . .
H73 H 0.807745 0.940142 0.872792 0.033 Uiso 1 1 calc R U . . .
C74 C 0.9505(2) 0.98588(17) 0.90737(13) 0.0277(5) Uani 1 1 d . . . . .
H74 H 0.955563 0.957194 0.941022 0.033 Uiso 1 1 calc R U . . .
C75 C 1.0314(2) 1.03840(17) 0.89924(13) 0.0279(5) Uani 1 1 d . . . . .
H75 H 1.091476 1.046399 0.927656 0.033 Uiso 1 1 calc R U . . .
C76 C 1.0238(2) 1.07899(17) 0.84953(14) 0.0299(6) Uani 1 1 d . . . . .
H76 H 1.078916 1.114710 0.843608 0.036 Uiso 1 1 calc R U . . .
C77 C 0.9361(2) 1.06753(19) 0.80856(15) 0.0319(6) Uani 1 1 d . . . . .
H77 H 0.931716 1.095527 0.774520 0.038 Uiso 1 1 calc R U . . .
C78 C 0.7585(2) 1.0020(2) 0.77062(18) 0.0453(8) Uani 1 1 d . . . . .
H78A H 0.767584 1.031105 0.736495 0.068 Uiso 1 1 calc R U . . .
H78B H 0.707679 1.024251 0.792671 0.068 Uiso 1 1 calc R U . . .
H78C H 0.738322 0.941742 0.753084 0.068 Uiso 1 1 calc R U . . .
C79 C 0.3124(2) 1.17658(19) 0.41932(15) 0.0324(11) Uani 0.6 1 d G . P A 1
C80 C 0.2704(3) 1.1889(2) 0.47329(16) 0.0373(13) Uani 0.6 1 d G . P A 1
H80A H 0.232840 1.233945 0.481479 0.045 Uiso 0.6 1 d G U P A 1
C81 C 0.2823(3) 1.1367(3) 0.51556(16) 0.0348(11) Uani 0.6 1 d G . P A 1
H81A H 0.253014 1.145863 0.552800 0.042 Uiso 0.6 1 d G U P A 1
C82 C 0.3361(4) 1.0715(3) 0.5043(2) 0.0434(18) Uani 0.6 1 d G . P A 1
H82A H 0.343636 1.035082 0.533361 0.052 Uiso 0.6 1 d G U P A 1
C83 C 0.3786(5) 1.0590(4) 0.4513(3) 0.043(2) Uani 0.6 1 d G . P A 1
H83A H 0.416916 1.014301 0.443739 0.051 Uiso 0.6 1 d G U P A 1
C84 C 0.3666(4) 1.1105(3) 0.4088(2) 0.0378(15) Uani 0.6 1 d G . P A 1
H84A H 0.395791 1.100628 0.371528 0.045 Uiso 0.6 1 d G U P A 1
C85 C 0.2969(4) 1.2327(3) 0.3732(2) 0.0453(13) Uani 0.6 1 d G . P A 1
H85A H 0.258097 1.274143 0.388653 0.068 Uiso 0.6 1 d G U P A 1
H85B H 0.359284 1.260133 0.368399 0.068 Uiso 0.6 1 d G U P A 1
H85C H 0.263607 1.199594 0.333265 0.068 Uiso 0.6 1 d G U P A 1
C79B C 0.2842(3) 1.1951(3) 0.4409(3) 0.046(2) Uani 0.4 1 d G . P B 2
C80B C 0.2871(5) 1.1535(4) 0.4902(3) 0.045(2) Uani 0.4 1 d G . P B 2
H80B H 0.252168 1.170708 0.523909 0.054 Uiso 0.4 1 d G U P B 2
C81B C 0.3401(7) 1.0873(5) 0.4912(4) 0.053(3) Uani 0.4 1 d G . P B 2
H81B H 0.341758 1.059030 0.525630 0.063 Uiso 0.4 1 d G U P B 2
C82B C 0.3906(8) 1.0618(5) 0.4429(5) 0.041(3) Uani 0.4 1 d G . P B 2
H82B H 0.426747 1.015549 0.443494 0.049 Uiso 0.4 1 d G U P B 2
C83B C 0.3890(6) 1.1027(5) 0.3941(4) 0.056(3) Uani 0.4 1 d G . P B 2
H83B H 0.424929 1.085712 0.360816 0.067 Uiso 0.4 1 d G U P B 2
C84B C 0.3358(4) 1.1685(4) 0.3925(3) 0.0348(17) Uani 0.4 1 d G . P B 2
H84B H 0.334292 1.196143 0.357838 0.042 Uiso 0.4 1 d G U P B 2
C85B C 0.2245(6) 1.2656(5) 0.4398(5) 0.074(4) Uani 0.4 1 d G . P B 2
H85D H 0.194697 1.274619 0.476880 0.111 Uiso 0.4 1 d G U P B 2
H85E H 0.266376 1.315987 0.438827 0.111 Uiso 0.4 1 d G U P B 2
H85F H 0.174344 1.251257 0.403124 0.111 Uiso 0.4 1 d G U P B 2
C86 C -0.2338(3) 0.3115(2) 0.72759(19) 0.0462(14) Uani 0.6 1 d G . P C 3
C87 C -0.2260(4) 0.3252(3) 0.66809(18) 0.056(3) Uani 0.6 1 d G . P C 3
H87A H -0.206845 0.282602 0.637687 0.067 Uiso 0.6 1 d G U P C 3
C88 C -0.2456(4) 0.4000(3) 0.65209(15) 0.0441(17) Uani 0.6 1 d G . P C 3
H88A H -0.239849 0.408807 0.610779 0.053 Uiso 0.6 1 d G U P C 3
C89 C -0.2735(3) 0.4617(2) 0.69538(19) 0.0395(12) Uani 0.6 1 d G . P C 3
H89A H -0.287677 0.513187 0.684073 0.047 Uiso 0.6 1 d G U P C 3
C90 C -0.2808(4) 0.4493(2) 0.75458(18) 0.0471(17) Uani 0.6 1 d G . P C 3
H90A H -0.299074 0.492507 0.784943 0.056 Uiso 0.6 1 d G U P C 3
C91 C -0.2620(3) 0.3747(3) 0.77071(16) 0.048(3) Uani 0.6 1 d G . P C 3
H91A H -0.268279 0.366259 0.812051 0.058 Uiso 0.6 1 d G U P C 3
C92 C -0.2144(4) 0.2292(3) 0.7437(3) 0.082(3) Uani 0.6 1 d G . P C 3
H92A H -0.196058 0.194188 0.708237 0.124 Uiso 0.6 1 d G U P C 3
H92B H -0.162141 0.239472 0.779052 0.124 Uiso 0.6 1 d G U P C 3
H92C H -0.272552 0.201572 0.754085 0.124 Uiso 0.6 1 d G U P C 3
C86B C -0.2294(3) 0.2659(3) 0.6915(2) 0.0385(18) Uani 0.4 1 d G . P D 4
C87B C -0.2215(6) 0.3251(4) 0.6545(2) 0.036(2) Uani 0.4 1 d G . P D 4
H87B H -0.205481 0.309265 0.613192 0.043 Uiso 0.4 1 d G U P D 4
C88B C -0.2364(6) 0.4068(4) 0.6766(4) 0.069(4) Uani 0.4 1 d G . P D 4
H88B H -0.230616 0.447245 0.650644 0.082 Uiso 0.4 1 d G U P D 4
C89B C -0.2597(6) 0.4303(4) 0.7360(4) 0.061(3) Uani 0.4 1 d G . P D 4
H89B H -0.270646 0.486771 0.751041 0.074 Uiso 0.4 1 d G U P D 4
C90B C -0.2670(7) 0.3726(5) 0.7733(3) 0.111(10) Uani 0.4 1 d G U P D 4
H90B H -0.282057 0.389072 0.814762 0.133 Uiso 0.4 1 d G U P D 4
C91B C -0.2528(6) 0.2908(5) 0.7513(3) 0.068(4) Uani 0.4 1 d G . P D 4
H91B H -0.259106 0.250765 0.777556 0.082 Uiso 0.4 1 d G U P D 4
C92B C -0.2150(6) 0.1770(4) 0.6662(4) 0.061(3) Uani 0.4 1 d G . P D 4
H92D H -0.199490 0.172170 0.624577 0.092 Uiso 0.4 1 d G U P D 4
H92E H -0.162318 0.162418 0.693153 0.092 Uiso 0.4 1 d G U P D 4
H92F H -0.274190 0.139564 0.664612 0.092 Uiso 0.4 1 d G U P D 4
C93 C 0.4496(3) 0.4928(3) 0.4565(2) 0.0484(17) Uiso 0.5 1 d G . P E -1
C94 C 0.5335(4) 0.5410(4) 0.4481(2) 0.062(2) Uiso 0.5 1 d G . P E -1
H94 H 0.535214 0.559400 0.409389 0.074 Uiso 0.5 1 d G U P E -1
C95 C 0.6146(3) 0.5625(4) 0.4954(3) 0.079(3) Uiso 0.5 1 d G . P E -1
H95 H 0.672347 0.596231 0.489674 0.094 Uiso 0.5 1 d G U P E -1
C96 C 0.6122(3) 0.5354(4) 0.5504(3) 0.071(3) Uiso 0.5 1 d G . P E -1
H96 H 0.668916 0.549435 0.583010 0.085 Uiso 0.5 1 d G U P E -1
C97 C 0.5286(4) 0.4878(4) 0.5592(2) 0.0527(19) Uiso 0.5 1 d G . P E -1
H97 H 0.527417 0.469960 0.598220 0.063 Uiso 0.5 1 d G U P E -1
C98 C 0.4459(3) 0.4655(3) 0.5121(2) 0.0455(16) Uiso 0.5 1 d G . P E -1
H98 H 0.388002 0.432144 0.518005 0.055 Uiso 0.5 1 d G U P E -1
C99 C 0.3661(5) 0.4567(5) 0.4051(3) 0.255(14) Uiso 0.5 1 d G . P E -1
H99A H 0.316052 0.425797 0.421026 0.382 Uiso 0.5 1 d G U P E -1
H99B H 0.340041 0.501089 0.388663 0.382 Uiso 0.5 1 d G U P E -1
H99C H 0.387969 0.419686 0.372177 0.382 Uiso 0.5 1 d G U P E -1
C100 C 0.5460(2) 0.9903(2) 0.96792(13) 0.0250(10) Uani 0.5 1 d G . P F -2
C101 C 0.4685(3) 1.0310(2) 0.94977(18) 0.040(2) Uani 0.5 1 d G . P F -2
H101 H 0.461426 1.046008 0.909933 0.048 Uiso 0.5 1 d G U P F -2
C102 C 0.4013(2) 1.0499(2) 0.9892(3) 0.049(2) Uani 0.5 1 d G . P F -2
H102 H 0.348537 1.077850 0.976319 0.058 Uiso 0.5 1 d G U P F -2
C103 C 0.4106(3) 1.0282(3) 1.0472(2) 0.051(2) Uani 0.5 1 d G . P F -2
H103 H 0.364104 1.040758 1.073998 0.061 Uiso 0.5 1 d G U P F -2
C104 C 0.4873(3) 0.9886(3) 1.06603(15) 0.0403(17) Uani 0.5 1 d G . P F -2
H104 H 0.494488 0.974491 1.106183 0.048 Uiso 0.5 1 d G U P F -2
C105 C 0.5544(2) 0.9691(2) 1.02674(14) 0.0221(12) Uani 0.5 1 d G . P F -2
H105 H 0.606646 0.940850 1.039955 0.026 Uiso 0.5 1 d G U P F -2
C106 C 0.6171(3) 0.9686(3) 0.9239(2) 0.053(2) Uani 0.5 1 d G . P F -2
H10G H 0.677031 0.956758 0.947603 0.079 Uiso 0.5 1 d G U P F -2
H10H H 0.633336 1.015945 0.904200 0.079 Uiso 0.5 1 d G U P F -2
H10I H 0.587262 0.918924 0.891263 0.079 Uiso 0.5 1 d G U P F -2
S1 S 0.75562(4) 0.76636(4) 0.95321(3) 0.01688(10) Uani 1 1 d . . . . .
O1 O 0.77413(15) 0.69501(12) 0.90910(9) 0.0291(4) Uani 1 1 d . . . . .
O2 O 0.65373(12) 0.77697(12) 0.94848(9) 0.0255(4) Uani 1 1 d . . . . .
O3 O 0.82339(13) 0.84228(12) 0.96112(9) 0.0255(4) Uani 1 1 d . . . . .
C69 C 0.78058(19) 0.73620(18) 1.02896(13) 0.0273(5) Uani 1 1 d . . . . .
F1 F 0.72749(14) 0.66252(13) 1.02836(9) 0.0437(5) Uani 1 1 d . . . . .
F2 F 0.75979(15) 0.79360(14) 1.07498(8) 0.0450(5) Uani 1 1 d . . . . .
F3 F 0.87497(13) 0.72827(13) 1.04360(10) 0.0434(5) Uani 1 1 d . . . . .
S2 S 0.40589(4) 1.04152(4) 0.74255(3) 0.01778(10) Uani 1 1 d . . . . .
O4 O 0.34767(14) 0.97365(12) 0.69503(9) 0.0270(4) Uani 1 1 d . . . . .
O5 O 0.49352(15) 1.02054(13) 0.77463(10) 0.0329(4) Uani 1 1 d . . . . .
O6 O 0.35085(16) 1.09060(13) 0.78232(10) 0.0342(5) Uani 1 1 d . . . . .
C70 C 0.4522(3) 1.1137(2) 0.69659(16) 0.0377(7) Uani 1 1 d . . . . .
F4 F 0.5050(2) 1.07742(18) 0.65647(13) 0.0719(8) Uani 1 1 d . . . . .
F5 F 0.3792(2) 1.14041(14) 0.66336(10) 0.0594(6) Uani 1 1 d . . . . .
F6 F 0.50840(18) 1.18199(14) 0.73364(12) 0.0634(7) Uani 1 1 d . . . . .
S3 S 0.01850(7) 0.67454(4) 0.49571(3) 0.03571(17) Uani 1 1 d . . . . .
O7 O 0.1033(3) 0.6386(2) 0.47497(17) 0.0736(9) Uiso 1 1 d . . . . .
O8 O 0.03841(19) 0.70521(17) 0.56152(10) 0.0451(6) Uani 1 1 d . . . . .
O9 O -0.0726(2) 0.6281(2) 0.47043(16) 0.0670(8) Uiso 1 1 d . . . . .
C71 C 0.0175(3) 0.7686(2) 0.46467(17) 0.0496(9) Uani 1 1 d . . . . .
F7 F 0.0086(3) 0.7483(3) 0.4021(2) 0.1194(13) Uiso 1 1 d . . . . .
F8 F 0.1021(2) 0.81692(18) 0.48016(18) 0.0891(11) Uani 1 1 d . . . . .
F9 F -0.04824(19) 0.81233(16) 0.48179(18) 0.0848(10) Uani 1 1 d . . . . .
O10 O 0.1242(2) 0.46951(17) 0.42875(12) 0.0497(6) Uani 1 1 d D . . . .
H10A H 0.110(3) 0.5209(14) 0.4489(16) 0.041(10) Uiso 1 1 d D . . . .
H10B H 0.110(4) 0.434(2) 0.458(2) 0.092(18) Uiso 1 1 d D . . . .

loop_
_atom_site_aniso_label
_atom_site_aniso_U_11
_atom_site_aniso_U_22
_atom_site_aniso_U_33
_atom_site_aniso_U_23
_atom_site_aniso_U_13
_atom_site_aniso_U_12
Au1 0.00895(3) 0.01098(3) 0.01116(3) 0.00274(2) 0.00022(2) 0.00052(2)
Au2 0.01162(3) 0.00912(3) 0.00882(3) 0.00174(2) 0.00039(2) 0.00060(2)
Au3 0.01261(3) 0.01141(3) 0.01086(3) 0.00257(2) 0.00392(2) 0.00363(2)
P1 0.0093(2) 0.0109(2) 0.0109(2) 0.00243(17) 0.00040(17) 0.00115(17)
P2 0.0102(2) 0.0094(2) 0.0104(2) 0.00165(17) 0.00100(17) 0.00097(16)
P3 0.0123(2) 0.0122(2) 0.0110(2) 0.00256(17) 0.00256(17) 0.00416(18)
P4 0.0104(2) 0.0119(2) 0.0128(2) 0.00377(18) 0.00002(17) -0.00006(17)
P5 0.0150(2) 0.0097(2) 0.0096(2) 0.00196(17) -0.00060(18) -0.00015(18)
P6 0.0141(2) 0.0113(2) 0.0126(2) 0.00180(18) 0.00517(18) 0.00318(18)
C1 0.0123(8) 0.0119(9) 0.0120(8) 0.0024(7) -0.0003(7) 0.0020(7)
C2 0.0133(9) 0.0143(9) 0.0219(10) 0.0026(8) 0.0018(8) 0.0018(7)
C3 0.0146(9) 0.0212(11) 0.0224(11) 0.0035(8) 0.0027(8) 0.0058(8)
C4 0.0191(10) 0.0175(10) 0.0203(10) 0.0042(8) -0.0003(8) 0.0081(8)
C5 0.0197(10) 0.0152(10) 0.0207(10) 0.0067(8) 0.0010(8) 0.0035(8)
C6 0.0141(9) 0.0162(9) 0.0169(9) 0.0063(8) 0.0007(7) 0.0026(7)
C7 0.0147(9) 0.0106(8) 0.0115(8) 0.0037(7) 0.0011(7) 0.0027(7)
C8 0.0155(9) 0.0135(9) 0.0148(9) 0.0034(7) 0.0002(7) 0.0001(7)
C9 0.0256(11) 0.0149(10) 0.0155(10) 0.0005(8) -0.0011(8) -0.0021(8)
C10 0.0324(13) 0.0200(11) 0.0138(10) 0.0007(8) 0.0034(9) 0.0058(9)
C11 0.0233(11) 0.0274(12) 0.0181(10) 0.0041(9) 0.0077(9) 0.0080(9)
C12 0.0154(9) 0.0207(10) 0.0147(9) 0.0039(8) 0.0025(7) 0.0030(8)
C13 0.0099(8) 0.0122(9) 0.0138(9) 0.0032(7) 0.0018(7) 0.0005(7)
C14 0.0100(8) 0.0119(8) 0.0138(9) 0.0014(7) 0.0005(7) 0.0002(7)
C15 0.0118(8) 0.0124(9) 0.0133(9) 0.0016(7) 0.0030(7) 0.0024(7)
C16 0.0136(9) 0.0135(9) 0.0182(10) 0.0021(7) 0.0041(7) 0.0014(7)
C17 0.0157(9) 0.0211(11) 0.0240(11) 0.0045(9) 0.0083(8) 0.0027(8)
C18 0.0210(11) 0.0272(12) 0.0218(11) 0.0016(9) 0.0118(9) 0.0057(9)
C19 0.0230(11) 0.0262(12) 0.0208(11) -0.0063(9) 0.0087(9) 0.0021(9)
C20 0.0181(10) 0.0167(10) 0.0196(10) -0.0032(8) 0.0049(8) -0.0013(8)
C21 0.0131(8) 0.0105(8) 0.0150(9) 0.0034(7) 0.0005(7) 0.0008(7)
C22 0.0157(9) 0.0119(9) 0.0136(9) 0.0011(7) 0.0006(7) 0.0041(7)
C23 0.0122(8) 0.0149(9) 0.0127(9) 0.0032(7) 0.0028(7) 0.0045(7)
C24 0.0162(9) 0.0158(10) 0.0177(10) 0.0005(8) 0.0038(8) 0.0043(8)
C25 0.0173(10) 0.0151(10) 0.0285(12) 0.0031(9) 0.0029(9) 0.0026(8)
C26 0.0158(10) 0.0232(11) 0.0294(12) 0.0117(9) 0.0055(9) 0.0034(8)
C27 0.0176(10) 0.0284(12) 0.0195(10) 0.0056(9) 0.0085(8) 0.0044(9)
C28 0.0172(10) 0.0203(10) 0.0169(10) -0.0004(8) 0.0059(8) 0.0028(8)
C29 0.0172(9) 0.0139(9) 0.0133(9) 0.0031(7) 0.0002(7) 0.0045(7)
C30 0.0182(10) 0.0234(11) 0.0291(12) 0.0107(10) 0.0004(9) 0.0058(9)
C31 0.0225(11) 0.0261(13) 0.0352(14) 0.0112(11) -0.0061(10) 0.0070(10)
C32 0.0376(15) 0.0221(12) 0.0311(13) 0.0120(10) -0.0071(11) 0.0070(11)
C33 0.0369(15) 0.0286(14) 0.0358(15) 0.0210(12) 0.0030(12) 0.0039(11)
C34 0.0223(11) 0.0241(12) 0.0296(12) 0.0137(10) 0.0040(9) 0.0039(9)
C35 0.0103(8) 0.0162(9) 0.0145(9) 0.0036(7) 0.0003(7) -0.0012(7)
C36 0.0178(10) 0.0211(11) 0.0195(10) 0.0090(8) 0.0048(8) 0.0045(8)
C37 0.0247(11) 0.0276(12) 0.0225(11) 0.0125(10) 0.0078(9) 0.0028(9)
C38 0.0188(11) 0.0309(13) 0.0252(12) 0.0036(10) 0.0095(9) -0.0009(9)
C39 0.0170(10) 0.0209(11) 0.0311(13) 0.0018(9) 0.0083(9) 0.0023(8)
C40 0.0165(10) 0.0169(10) 0.0239(11) 0.0045(8) 0.0037(8) 0.0016(8)
C41 0.0176(9) 0.0141(9) 0.0133(9) 0.0038(7) 0.0025(7) 0.0012(7)
C42 0.0199(10) 0.0195(11) 0.0241(11) 0.0005(9) 0.0003(9) -0.0010(8)
C43 0.0330(13) 0.0181(11) 0.0286(13) -0.0005(9) 0.0036(11) -0.0018(10)
C44 0.0397(14) 0.0151(10) 0.0261(12) 0.0048(9) 0.0116(11) 0.0076(10)
C45 0.0285(12) 0.0211(11) 0.0264(12) 0.0079(9) 0.0048(10) 0.0106(9)
C46 0.0200(10) 0.0178(10) 0.0198(10) 0.0043(8) 0.0002(8) 0.0051(8)
C47 0.0126(9) 0.0174(10) 0.0154(9) 0.0061(8) -0.0019(7) -0.0005(7)
C48 0.0173(9) 0.0167(10) 0.0132(9) 0.0032(7) -0.0029(7) -0.0041(8)
C49 0.0198(10) 0.0120(9) 0.0128(9) 0.0030(7) 0.0005(7) 0.0025(7)
C50 0.0310(13) 0.0157(10) 0.0230(11) -0.0026(9) -0.0075(10) 0.0056(9)
C51 0.0434(16) 0.0159(11) 0.0344(14) -0.0053(10) -0.0081(12) 0.0119(11)
C52 0.0335(14) 0.0231(12) 0.0308(13) 0.0040(10) -0.0010(11) 0.0145(11)
C53 0.0215(11) 0.0236(11) 0.0216(11) 0.0038(9) -0.0021(9) 0.0073(9)
C54 0.0183(10) 0.0168(10) 0.0139(9) 0.0014(7) 0.0005(8) 0.0024(8)
C55 0.0183(9) 0.0141(9) 0.0101(8) 0.0026(7) 0.0001(7) -0.0001(7)
C56 0.0203(10) 0.0132(9) 0.0140(9) 0.0005(7) 0.0048(8) 0.0023(7)
C57 0.0127(9) 0.0176(10) 0.0145(9) 0.0022(7) 0.0052(7) 0.0016(7)
C58 0.0186(10) 0.0214(11) 0.0238(11) 0.0034(9) 0.0042(9) 0.0072(8)
C59 0.0197(11) 0.0354(14) 0.0295(13) 0.0078(11) 0.0028(10) 0.0098(10)
C60 0.0145(10) 0.0449(16) 0.0229(12) 0.0049(11) 0.0018(9) 0.0020(10)
C61 0.0179(10) 0.0305(13) 0.0214(11) -0.0015(9) 0.0061(9) -0.0032(9)
C62 0.0163(10) 0.0197(10) 0.0196(10) 0.0002(8) 0.0059(8) 0.0013(8)
C63 0.0191(10) 0.0178(10) 0.0163(9) 0.0041(8) 0.0079(8) 0.0016(8)
C64 0.0538(19) 0.0374(16) 0.0442(17) 0.0265(14) 0.0314(15) 0.0250(14)
C65 0.079(3) 0.052(2) 0.058(2) 0.0424(19) 0.042(2) 0.033(2)
C66 0.0506(19) 0.0447(18) 0.0313(15) 0.0203(13) 0.0197(14) 0.0026(14)
C67 0.0332(14) 0.0364(15) 0.0241(12) 0.0037(11) 0.0168(11) 0.0003(11)
C68 0.0298(13) 0.0277(12) 0.0238(12) 0.0073(10) 0.0145(10) 0.0082(10)
C72 0.0269(12) 0.0244(12) 0.0350(14) 0.0041(11) 0.0082(11) 0.0021(10)
C73 0.0319(13) 0.0190(11) 0.0323(13) -0.0009(10) 0.0172(11) 0.0037(10)
C74 0.0394(15) 0.0218(12) 0.0231(12) -0.0013(9) 0.0133(11) 0.0094(10)
C75 0.0310(13) 0.0238(12) 0.0251(12) -0.0053(10) 0.0048(10) 0.0064(10)
C76 0.0291(13) 0.0243(12) 0.0344(14) 0.0014(11) 0.0094(11) 0.0001(10)
C77 0.0324(14) 0.0293(14) 0.0363(15) 0.0129(12) 0.0083(12) 0.0004(11)
C78 0.0307(15) 0.048(2) 0.055(2) 0.0178(17) -0.0006(14) -0.0033(14)
C79 0.023(3) 0.036(3) 0.035(3) 0.006(2) 0.005(2) -0.003(2)
C80 0.039(3) 0.038(3) 0.032(3) 0.007(2) 0.008(2) -0.009(2)
C81 0.035(3) 0.039(3) 0.025(2) 0.001(2) 0.008(2) -0.008(2)
C82 0.049(4) 0.046(4) 0.031(3) 0.007(3) -0.002(3) -0.001(3)
C83 0.036(4) 0.047(5) 0.044(4) 0.014(4) 0.002(3) -0.001(3)
C84 0.027(3) 0.042(3) 0.040(3) 0.008(3) 0.003(3) -0.006(2)
C85 0.045(3) 0.052(3) 0.041(3) 0.019(3) 0.011(2) 0.001(3)
C79B 0.032(5) 0.042(5) 0.062(7) 0.009(5) 0.005(5) 0.006(4)
C80B 0.051(6) 0.049(6) 0.030(5) 0.012(4) 0.006(4) -0.020(4)
C81B 0.049(7) 0.063(8) 0.038(6) -0.003(5) 0.010(5) -0.002(6)
C82B 0.041(6) 0.044(7) 0.040(6) 0.006(5) 0.015(5) 0.009(5)
C83B 0.047(7) 0.064(8) 0.050(7) 0.020(6) -0.005(5) -0.019(5)
C84B 0.025(4) 0.031(4) 0.044(5) 0.001(4) 0.010(3) -0.004(3)
C85B 0.056(7) 0.062(7) 0.100(10) 0.010(7) 0.003(6) 0.017(6)
C86 0.026(3) 0.052(4) 0.062(4) 0.019(3) 0.007(3) 0.002(2)
C87 0.050(5) 0.066(7) 0.044(4) -0.002(4) 0.009(4) 0.000(4)
C88 0.042(4) 0.055(4) 0.029(3) 0.004(3) 0.002(3) -0.003(3)
C89 0.031(3) 0.038(3) 0.044(3) 0.004(2) 0.001(2) -0.004(2)
C90 0.044(3) 0.072(5) 0.027(3) 0.007(3) 0.014(2) 0.015(3)
C91 0.038(4) 0.071(6) 0.034(3) 0.005(3) 0.017(3) 0.001(3)
C92 0.051(4) 0.070(5) 0.147(9) 0.065(6) 0.028(5) 0.013(4)
C86B 0.024(3) 0.063(6) 0.029(4) 0.016(4) 0.003(3) -0.001(3)
C87B 0.024(5) 0.045(6) 0.038(4) 0.016(4) 0.004(3) -0.005(4)
C88B 0.048(6) 0.052(7) 0.083(10) 0.005(7) -0.024(7) -0.028(5)
C89B 0.050(7) 0.058(7) 0.061(8) -0.015(6) 0.018(6) -0.015(5)
C90B 0.103(13) 0.116(14) 0.109(13) 0.013(9) 0.025(9) 0.008(9)
C91B 0.051(6) 0.117(11) 0.028(4) 0.021(6) 0.011(4) -0.036(7)
C92B 0.047(5) 0.086(8) 0.068(7) 0.044(6) 0.015(5) 0.022(5)
C100 0.027(3) 0.019(2) 0.023(2) 0.0023(19) -0.002(2) -0.0085(19)
C101 0.039(4) 0.016(3) 0.056(5) 0.012(3) -0.012(4) -0.010(3)
C102 0.038(4) 0.021(3) 0.073(6) -0.002(3) -0.015(4) -0.003(3)
C103 0.034(3) 0.025(3) 0.079(6) -0.026(4) 0.022(4) -0.010(3)
C104 0.057(5) 0.021(3) 0.036(3) -0.001(3) 0.011(3) -0.015(3)
C105 0.024(3) 0.013(2) 0.027(3) 0.006(2) 0.001(2) -0.0045(19)
C106 0.057(5) 0.051(4) 0.035(4) -0.014(3) 0.021(3) -0.023(4)
S1 0.0125(2) 0.0211(3) 0.0181(2) 0.0077(2) 0.00260(18) 0.00090(18)
O1 0.0330(10) 0.0277(10) 0.0294(10) 0.0045(8) 0.0154(8) 0.0062(8)
O2 0.0129(7) 0.0292(9) 0.0324(10) 0.0057(8) -0.0008(7) 0.0027(7)
O3 0.0203(8) 0.0268(9) 0.0297(9) 0.0133(8) 0.0012(7) -0.0043(7)
C69 0.0213(11) 0.0348(14) 0.0262(12) 0.0150(11) 0.0000(9) -0.0038(10)
F1 0.0438(11) 0.0477(11) 0.0393(10) 0.0284(9) -0.0005(8) -0.0169(9)
F2 0.0515(12) 0.0628(13) 0.0176(8) 0.0052(8) 0.0067(8) 0.0005(10)
F3 0.0267(8) 0.0534(12) 0.0532(12) 0.0337(10) -0.0107(8) 0.0022(8)
S2 0.0194(2) 0.0160(2) 0.0184(2) 0.00625(19) 0.00257(19) 0.00102(19)
O4 0.0292(9) 0.0215(9) 0.0264(9) 0.0026(7) -0.0003(7) -0.0020(7)
O5 0.0289(10) 0.0335(11) 0.0358(11) 0.0126(9) -0.0056(8) 0.0075(8)
O6 0.0378(11) 0.0310(11) 0.0333(11) -0.0013(8) 0.0118(9) 0.0094(9)
C70 0.0467(18) 0.0304(15) 0.0378(16) 0.0184(13) 0.0053(13) -0.0033(13)
F4 0.0900(19) 0.0778(18) 0.0694(16) 0.0368(14) 0.0567(15) 0.0114(15)
F5 0.0905(18) 0.0415(12) 0.0466(12) 0.0288(10) -0.0126(12) 0.0085(11)
F6 0.0696(15) 0.0368(11) 0.0743(16) 0.0265(11) -0.0098(12) -0.0277(10)
S3 0.0649(5) 0.0188(3) 0.0206(3) 0.0038(2) -0.0033(3) 0.0085(3)
O8 0.0532(15) 0.0561(15) 0.0207(10) 0.0093(10) -0.0085(9) 0.0027(12)
C71 0.084(3) 0.0265(15) 0.0383(18) 0.0141(13) -0.0022(18) 0.0110(17)
F8 0.0579(16) 0.0662(17) 0.169(3) 0.078(2) 0.0294(18) 0.0149(13)
F9 0.0575(15) 0.0571(15) 0.175(3) 0.0750(19) 0.0471(18) 0.0353(12)
O10 0.0725(19) 0.0382(13) 0.0369(13) 0.0035(11) 0.0059(12) 0.0137(13)

loop_
_atom_type_symbol
_atom_type_description
_atom_type_scat_dispersion_real
_atom_type_scat_dispersion_imag
_atom_type_scat_source
C C 0.0033 0.0016 'International Tables Vol C Tables 4.2.6.8 and 6.1.1.4'
H H 0.0000 0.0000 'International Tables Vol C Tables 4.2.6.8 and 6.1.1.4'
O O 0.0106 0.0060 'International Tables Vol C Tables 4.2.6.8 and 6.1.1.4'
F F 0.0171 0.0103 'International Tables Vol C Tables 4.2.6.8 and 6.1.1.4'
P P 0.1023 0.0942 'International Tables Vol C Tables 4.2.6.8 and 6.1.1.4'
S S 0.1246 0.1234 'International Tables Vol C Tables 4.2.6.8 and 6.1.1.4'
Au Au -2.0133 8.8022 'International Tables Vol C Tables 4.2.6.8 and 6.1.1.4'

loop_
_geom_angle_atom_site_label_1
_geom_angle_atom_site_label_2
_geom_angle_atom_site_label_3
_geom_angle
P4 Au1 P1 167.241(19)
P4 Au1 Au2 97.772(14)
P1 Au1 Au2 92.529(14)
P5 Au2 P2 175.220(19)
P5 Au2 Au3 94.477(14)
P2 Au2 Au3 89.681(15)
P5 Au2 Au1 86.821(14)
P2 Au2 Au1 89.132(15)
Au3 Au2 Au1 177.101(3)
P6 Au3 P3 174.91(2)
P6 Au3 Au2 87.383(14)
P3 Au3 Au2 90.781(14)
C7 P1 C1 108.70(9)
C7 P1 C13 105.25(10)
C1 P1 C13 105.04(9)
C7 P1 Au1 117.40(7)
C1 P1 Au1 103.57(7)
C13 P1 Au1 116.06(7)
C15 P2 C21 106.06(10)
C15 P2 C14 107.05(10)
C21 P2 C14 99.68(9)
C15 P2 Au2 114.19(7)
C21 P2 Au2 117.50(7)
C14 P2 Au2 110.98(7)
C23 P3 C29 106.75(10)
C23 P3 C22 107.97(10)
C29 P3 C22 105.89(10)
C23 P3 Au3 112.82(7)
C29 P3 Au3 113.43(7)
C22 P3 Au3 109.61(7)
C41 P4 C35 106.77(10)
C41 P4 C47 107.52(10)
C35 P4 C47 104.08(10)
C41 P4 Au1 113.87(7)
C35 P4 Au1 110.36(7)
C47 P4 Au1 113.58(7)
C49 P5 C55 104.45(10)
C49 P5 C48 107.16(11)
C55 P5 C48 101.64(10)
C49 P5 Au2 114.80(7)
C55 P5 Au2 113.55(7)
C48 P5 Au2 113.97(8)
C63 P6 C57 105.54(10)
C63 P6 C56 105.13(10)
C57 P6 C56 109.47(10)
C63 P6 Au3 113.34(8)
C57 P6 Au3 109.38(7)
C56 P6 Au3 113.58(7)
C2 C1 C6 119.37(19)
C2 C1 P1 123.18(16)
C6 C1 P1 117.38(15)
C3 C2 C1 119.7(2)
C3 C2 H2 120.2
C1 C2 H2 120.2
C4 C3 C2 120.6(2)
C4 C3 H3 119.7
C2 C3 H3 119.7
C3 C4 C5 119.8(2)
C3 C4 H4 120.1
C5 C4 H4 120.1
C6 C5 C4 120.1(2)
C6 C5 H5 119.9
C4 C5 H5 119.9
C5 C6 C1 120.4(2)
C5 C6 H6 119.8
C1 C6 H6 119.8
C12 C7 C8 120.06(19)
C12 C7 P1 120.15(16)
C8 C7 P1 119.78(16)
C9 C8 C7 119.8(2)
C9 C8 H8 120.1
C7 C8 H8 120.1
C8 C9 C10 119.9(2)
C8 C9 H9 120.0
C10 C9 H9 120.0
C11 C10 C9 120.4(2)
C11 C10 H10 119.8
C9 C10 H10 119.8
C10 C11 C12 120.0(2)
C10 C11 H11 120.0
C12 C11 H11 120.0
C11 C12 C7 119.8(2)
C11 C12 H12 120.1
C7 C12 H12 120.1
C14 C13 P1 115.51(14)
C14 C13 H13A 108.4
P1 C13 H13A 108.4
C14 C13 H13B 108.4
P1 C13 H13B 108.4
H13A C13 H13B 107.5
C13 C14 P2 117.13(14)
C13 C14 H14A 108.0
P2 C14 H14A 108.0
C13 C14 H14B 108.0
P2 C14 H14B 108.0
H14A C14 H14B 107.3
C16 C15 C20 119.48(19)
C16 C15 P2 121.42(16)
C20 C15 P2 119.08(16)
C17 C16 C15 120.2(2)
C17 C16 H16 119.9
C15 C16 H16 119.9
C18 C17 C16 119.7(2)
C18 C17 H17 120.2
C16 C17 H17 120.2
C19 C18 C17 120.3(2)
C19 C18 H18 119.8
C17 C18 H18 119.8
C18 C19 C20 120.4(2)
C18 C19 H19 119.8
C20 C19 H19 119.8
C19 C20 C15 119.9(2)
C19 C20 H20 120.0
C15 C20 H20 120.0
C22 C21 P2 118.70(15)
C22 C21 H21A 107.6
P2 C21 H21A 107.6
C22 C21 H21B 107.6
P2 C21 H21B 107.6
H21A C21 H21B 107.1
C21 C22 P3 115.22(14)
C21 C22 H22A 108.5
P3 C22 H22A 108.5
C21 C22 H22B 108.5
P3 C22 H22B 108.5
H22A C22 H22B 107.5
C28 C23 C24 119.4(2)
C28 C23 P3 121.07(17)
C24 C23 P3 119.54(16)
C25 C24 C23 119.9(2)
C25 C24 H24 120.0
C23 C24 H24 120.0
C26 C25 C24 120.1(2)
C26 C25 H25 119.9
C24 C25 H25 119.9
C27 C26 C25 120.2(2)
C27 C26 H26 119.9
C25 C26 H26 119.9
C26 C27 C28 120.0(2)
C26 C27 H27 120.0
C28 C27 H27 120.0
C27 C28 C23 120.4(2)
C27 C28 H28 119.8
C23 C28 H28 119.8
C30 C29 C34 120.1(2)
C30 C29 P3 122.05(18)
C34 C29 P3 117.84(17)
C31 C30 C29 119.6(2)
C31 C30 H30 120.2
C29 C30 H30 120.2
C32 C31 C30 120.3(2)
C32 C31 H31 119.8
C30 C31 H31 119.8
C31 C32 C33 120.5(2)
C31 C32 H32 119.7
C33 C32 H32 119.7
C32 C33 C34 119.9(3)
C32 C33 H33 120.0
C34 C33 H33 120.0
C33 C34 C29 119.5(2)
C33 C34 H34 120.2
C29 C34 H34 120.2
C40 C35 C36 119.6(2)
C40 C35 P4 119.60(17)
C36 C35 P4 120.73(17)
C37 C36 C35 119.7(2)
C37 C36 H36 120.2
C35 C36 H36 120.2
C38 C37 C36 120.4(2)
C38 C37 H37 119.8
C36 C37 H37 119.8
C39 C38 C37 120.1(2)
C39 C38 H38 119.9
C37 C38 H38 119.9
C38 C39 C40 120.0(2)
C38 C39 H39 120.0
C40 C39 H39 120.0
C39 C40 C35 120.3(2)
C39 C40 H40 119.8
C35 C40 H40 119.8
C46 C41 C42 119.4(2)
C46 C41 P4 120.19(17)
C42 C41 P4 120.40(18)
C43 C42 C41 119.7(2)
C43 C42 H42 120.1
C41 C42 H42 120.1
C44 C43 C42 120.7(2)
C44 C43 H43 119.7
C42 C43 H43 119.7
C45 C44 C43 119.8(2)
C45 C44 H44 120.1
C43 C44 H44 120.1
C44 C45 C46 120.1(2)
C44 C45 H45 120.0
C46 C45 H45 120.0
C45 C46 C41 120.2(2)
C45 C46 H46 119.9
C41 C46 H46 119.9
C48 C47 P4 117.20(15)
C48 C47 H47A 108.0
P4 C47 H47A 108.0
C48 C47 H47B 108.0
P4 C47 H47B 108.0
H47A C47 H47B 107.2
C47 C48 P5 118.67(15)
C47 C48 H48A 107.6
P5 C48 H48A 107.6
C47 C48 H48B 107.6
P5 C48 H48B 107.6
H48A C48 H48B 107.1
C54 C49 C50 119.3(2)
C54 C49 P5 121.03(16)
C50 C49 P5 119.63(17)
C51 C50 C49 119.7(2)
C51 C50 H50 120.2
C49 C50 H50 120.2
C52 C51 C50 120.6(2)
C52 C51 H51 119.7
C50 C51 H51 119.7
C53 C52 C51 119.9(2)
C53 C52 H52 120.0
C51 C52 H52 120.0
C52 C53 C54 120.0(2)
C52 C53 H53 120.0
C54 C53 H53 120.0
C53 C54 C49 120.5(2)
C53 C54 H54 119.7
C49 C54 H54 119.7
C56 C55 P5 116.51(15)
C56 C55 H55A 108.2
P5 C55 H55A 108.2
C56 C55 H55B 108.2
P5 C55 H55B 108.2
H55A C55 H55B 107.3
C55 C56 P6 115.97(15)
C55 C56 H56A 108.3
P6 C56 H56A 108.3
C55 C56 H56B 108.3
P6 C56 H56B 108.3
H56A C56 H56B 107.4
C58 C57 C62 119.2(2)
C58 C57 P6 124.82(18)
C62 C57 P6 115.95(17)
C57 C58 C59 120.0(2)
C57 C58 H58 120.0
C59 C58 H58 120.0
C60 C59 C58 120.5(2)
C60 C59 H59 119.7
C58 C59 H59 119.7
C59 C60 C61 119.8(2)
C59 C60 H60 120.1
C61 C60 H60 120.1
C60 C61 C62 120.1(2)
C60 C61 H61 120.0
C62 C61 H61 120.0
C61 C62 C57 120.3(2)
C61 C62 H62 119.8
C57 C62 H62 119.8
C64 C63 C68 119.6(2)
C64 C63 P6 119.41(18)
C68 C63 P6 120.99(19)
C63 C64 C65 119.6(3)
C63 C64 H64 120.2
C65 C64 H64 120.2
C66 C65 C64 120.2(3)
C66 C65 H65 119.9
C64 C65 H65 119.9
C67 C66 C65 120.5(3)
C67 C66 H66 119.8
C65 C66 H66 119.8
C66 C67 C68 120.0(3)
C66 C67 H67 120.0
C68 C67 H67 120.0
C63 C68 C67 120.2(3)
C63 C68 H68 119.9
C67 C68 H68 119.9
C73 C72 C77 117.6(3)
C73 C72 C78 121.3(3)
C77 C72 C78 121.1(3)
C74 C73 C72 121.5(3)
C74 C73 H73 119.2
C72 C73 H73 119.2
C73 C74 C75 119.9(3)
C73 C74 H74 120.0
C75 C74 H74 120.0
C76 C75 C74 119.7(3)
C76 C75 H75 120.2
C74 C75 H75 120.2
C77 C76 C75 119.9(3)
C77 C76 H76 120.0
C75 C76 H76 120.0
C76 C77 C72 121.4(3)
C76 C77 H77 119.3
C72 C77 H77 119.3
C72 C78 H78A 109.5
C72 C78 H78B 109.5
H78A C78 H78B 109.5
C72 C78 H78C 109.5
H78A C78 H78C 109.5
H78B C78 H78C 109.5
C80 C79 C84 118.3
C80 C79 C85 119.9
C84 C79 C85 121.8
C79 C80 C81 120.6
C79 C80 H80A 119.7
C81 C80 H80A 119.7
C82 C81 C80 120.3
C82 C81 H81A 119.9
C80 C81 H81A 119.9
C83 C82 C81 119.7
C83 C82 H82A 120.1
C81 C82 H82A 120.1
C82 C83 C84 120.3
C82 C83 H83A 119.9
C84 C83 H83A 119.9
C83 C84 C79 120.8
C83 C84 H84A 119.6
C79 C84 H84A 119.6
C79 C85 H85A 109.5
C79 C85 H85B 109.5
H85A C85 H85B 109.5
C79 C85 H85C 109.5
H85A C85 H85C 109.5
H85B C85 H85C 109.5
C80B C79B C84B 118.3
C80B C79B C85B 119.9
C84B C79B C85B 121.8
C79B C80B C81B 120.6
C79B C80B H80B 119.7
C81B C80B H80B 119.7
C82B C81B C80B 120.3
C82B C81B H81B 119.9
C80B C81B H81B 119.9
C83B C82B C81B 119.7
C83B C82B H82B 120.1
C81B C82B H82B 120.1
C82B C83B C84B 120.3
C82B C83B H83B 119.9
C84B C83B H83B 119.9
C83B C84B C79B 120.8
C83B C84B H84B 119.6
C79B C84B H84B 119.6
C79B C85B H85D 109.5
C79B C85B H85E 109.5
H85D C85B H85E 109.5
C79B C85B H85F 109.5
H85D C85B H85F 109.5
H85E C85B H85F 109.5
C87 C86 C91 118.3
C87 C86 C92 119.9
C91 C86 C92 121.8
C86 C87 C88 120.6
C86 C87 H87A 119.7
C88 C87 H87A 119.7
C89 C88 C87 120.3
C89 C88 H88A 119.9
C87 C88 H88A 119.9
C90 C89 C88 119.8
C90 C89 H89A 120.1
C88 C89 H89A 120.1
C89 C90 C91 120.3
C89 C90 H90A 119.9
C91 C90 H90A 119.9
C90 C91 C86 120.8
C90 C91 H91A 119.6
C86 C91 H91A 119.6
C86 C92 H92A 109.5
C86 C92 H92B 109.5
H92A C92 H92B 109.5
C86 C92 H92C 109.5
H92A C92 H92C 109.5
H92B C92 H92C 109.5
C87B C86B C91B 118.3
C87B C86B C92B 119.9
C91B C86B C92B 121.8
C86B C87B C88B 120.6
C86B C87B H87B 119.7
C88B C87B H87B 119.7
C89B C88B C87B 120.3
C89B C88B H88B 119.9
C87B C88B H88B 119.9
C90B C89B C88B 119.7
C90B C89B H89B 120.1
C88B C89B H89B 120.1
C89B C90B C91B 120.3
C89B C90B H90B 119.9
C91B C90B H90B 119.9
C90B C91B C86B 120.8
C90B C91B H91B 119.6
C86B C91B H91B 119.6
C86B C92B H92D 109.5
C86B C92B H92E 109.5
H92D C92B H92E 109.5
C86B C92B H92F 109.5
H92D C92B H92F 109.5
H92E C92B H92F 109.5
C98 C93 C94 120.6
C98 C93 C99 115.6
C94 C93 C99 123.2
C95 C94 C93 120.2
C95 C94 H94 119.9
C93 C94 H94 119.9
C96 C95 C94 119.7
C96 C95 H95 120.1
C94 C95 H95 120.1
C95 C96 C97 120.3
C95 C96 H96 119.8
C97 C96 H96 119.8
C96 C97 C98 120.8
C96 C97 H97 119.6
C98 C97 H97 119.6
C93 C98 C97 118.3
C93 C98 H98 120.9
C97 C98 H98 120.9
C93 C99 H99A 109.5
C93 C99 H99B 109.5
H99A C99 H99B 109.5
C93 C99 H99C 109.5
H99A C99 H99C 109.5
H99B C99 H99C 109.5
C101 C100 C105 118.3
C101 C100 C106 119.9
C105 C100 C106 121.8
C100 C101 C102 120.6
C100 C101 H101 119.7
C102 C101 H101 119.7
C103 C102 C101 120.3
C103 C102 H102 119.9
C101 C102 H102 119.9
C104 C103 C102 119.8
C104 C103 H103 120.1
C102 C103 H103 120.1
C103 C104 C105 120.3
C103 C104 H104 119.9
C105 C104 H104 119.9
C104 C105 C100 120.8
C104 C105 H105 119.6
C100 C105 H105 119.6
C100 C106 H10G 109.5
C100 C106 H10H 109.5
H10G C106 H10H 109.5
C100 C106 H10I 109.5
H10G C106 H10I 109.5
H10H C106 H10I 109.5
O3 S1 O1 115.54(12)
O3 S1 O2 115.22(12)
O1 S1 O2 114.28(12)
O3 S1 C69 103.53(12)
O1 S1 C69 103.36(13)
O2 S1 C69 102.44(12)
F2 C69 F3 107.6(2)
F2 C69 F1 108.0(2)
F3 C69 F1 107.3(2)
F2 C69 S1 111.0(2)
F3 C69 S1 111.26(18)
F1 C69 S1 111.42(18)
O5 S2 O6 115.07(13)
O5 S2 O4 114.84(12)
O6 S2 O4 114.88(13)
O5 S2 C70 103.22(15)
O6 S2 C70 103.50(15)
O4 S2 C70 102.95(14)
F4 C70 F5 107.7(3)
F4 C70 F6 108.1(3)
F5 C70 F6 106.8(3)
F4 C70 S2 111.3(2)
F5 C70 S2 111.4(2)
F6 C70 S2 111.4(2)
O9 S3 O8 117.06(19)
O9 S3 O7 116.2(2)
O8 S3 O7 109.54(19)
O9 S3 C71 104.2(2)
O8 S3 C71 103.62(16)
O7 S3 C71 104.4(2)
F9 C71 F8 108.2(3)
F9 C71 F7 111.4(4)
F8 C71 F7 101.7(4)
F9 C71 S3 113.6(3)
F8 C71 S3 112.0(3)
F7 C71 S3 109.4(3)
H10A O10 H10B 102(3)

loop_
_geom_bond_atom_site_label_1
_geom_bond_atom_site_label_2
_geom_bond_distance
Au1 P4 2.3124(5)
Au1 P1 2.3203(5)
Au1 Au2 3.0075(2)
Au2 P5 2.3195(5)
Au2 P2 2.3263(5)
Au2 Au3 2.95657(19)
Au3 P6 2.3029(5)
Au3 P3 2.3060(5)
P1 C7 1.809(2)
P1 C1 1.815(2)
P1 C13 1.825(2)
P2 C15 1.804(2)
P2 C21 1.833(2)
P2 C14 1.837(2)
P3 C23 1.812(2)
P3 C29 1.814(2)
P3 C22 1.836(2)
P4 C41 1.808(2)
P4 C35 1.816(2)
P4 C47 1.829(2)
P5 C49 1.817(2)
P5 C55 1.828(2)
P5 C48 1.836(2)
P6 C63 1.804(2)
P6 C57 1.821(2)
P6 C56 1.841(2)
C1 C2 1.398(3)
C1 C6 1.402(3)
C2 C3 1.397(3)
C2 H2 0.9500
C3 C4 1.385(3)
C3 H3 0.9500
C4 C5 1.393(3)
C4 H4 0.9500
C5 C6 1.386(3)
C5 H5 0.9500
C6 H6 0.9500
C7 C12 1.396(3)
C7 C8 1.401(3)
C8 C9 1.392(3)
C8 H8 0.9500
C9 C10 1.394(4)
C9 H9 0.9500
C10 C11 1.388(4)
C10 H10 0.9500
C11 C12 1.396(3)
C11 H11 0.9500
C12 H12 0.9500
C13 C14 1.530(3)
C13 H13A 0.9900
C13 H13B 0.9900
C14 H14A 0.9900
C14 H14B 0.9900
C15 C16 1.397(3)
C15 C20 1.398(3)
C16 C17 1.394(3)
C16 H16 0.9500
C17 C18 1.387(3)
C17 H17 0.9500
C18 C19 1.384(4)
C18 H18 0.9500
C19 C20 1.385(3)
C19 H19 0.9500
C20 H20 0.9500
C21 C22 1.532(3)
C21 H21A 0.9900
C21 H21B 0.9900
C22 H22A 0.9900
C22 H22B 0.9900
C23 C28 1.395(3)
C23 C24 1.398(3)
C24 C25 1.391(3)
C24 H24 0.9500
C25 C26 1.390(3)
C25 H25 0.9500
C26 C27 1.382(4)
C26 H26 0.9500
C27 C28 1.390(3)
C27 H27 0.9500
C28 H28 0.9500
C29 C30 1.394(3)
C29 C34 1.397(3)
C30 C31 1.391(3)
C30 H30 0.9500
C31 C32 1.374(4)
C31 H31 0.9500
C32 C33 1.387(4)
C32 H32 0.9500
C33 C34 1.392(4)
C33 H33 0.9500
C34 H34 0.9500
C35 C40 1.398(3)
C35 C36 1.398(3)
C36 C37 1.395(3)
C36 H36 0.9500
C37 C38 1.388(4)
C37 H37 0.9500
C38 C39 1.387(4)
C38 H38 0.9500
C39 C40 1.390(3)
C39 H39 0.9500
C40 H40 0.9500
C41 C46 1.395(3)
C41 C42 1.396(3)
C42 C43 1.389(4)
C42 H42 0.9500
C43 C44 1.385(4)
C43 H43 0.9500
C44 C45 1.382(4)
C44 H44 0.9500
C45 C46 1.392(3)
C45 H45 0.9500
C46 H46 0.9500
C47 C48 1.529(3)
C47 H47A 0.9900
C47 H47B 0.9900
C48 H48A 0.9900
C48 H48B 0.9900
C49 C54 1.395(3)
C49 C50 1.402(3)
C50 C51 1.389(4)
C50 H50 0.9500
C51 C52 1.388(4)
C51 H51 0.9500
C52 C53 1.385(4)
C52 H52 0.9500
C53 C54 1.388(3)
C53 H53 0.9500
C54 H54 0.9500
C55 C56 1.536(3)
C55 H55A 0.9900
C55 H55B 0.9900
C56 H56A 0.9900
C56 H56B 0.9900
C57 C58 1.394(3)
C57 C62 1.403(3)
C58 C59 1.394(4)
C58 H58 0.9500
C59 C60 1.386(4)
C59 H59 0.9500
C60 C61 1.390(4)
C60 H60 0.9500
C61 C62 1.390(3)
C61 H61 0.9500
C62 H62 0.9500
C63 C64 1.382(4)
C63 C68 1.388(3)
C64 C65 1.395(4)
C64 H64 0.9500
C65 C66 1.378(5)
C65 H65 0.9500
C66 C67 1.364(5)
C66 H66 0.9500
C67 C68 1.389(4)
C67 H67 0.9500
C68 H68 0.9500
C72 C73 1.389(4)
C72 C77 1.402(4)
C72 C78 1.507(4)
C73 C74 1.383(4)
C73 H73 0.9500
C74 C75 1.390(4)
C74 H74 0.9500
C75 C76 1.384(4)
C75 H75 0.9500
C76 C77 1.381(4)
C76 H76 0.9500
C77 H77 0.9500
C78 H78A 0.9800
C78 H78B 0.9800
C78 H78C 0.9800
C79 C80 1.3869
C79 C84 1.3963
C79 C85 1.5065
C80 C81 1.3876
C80 H80A 0.9601
C81 C82 1.3820
C81 H81A 0.9599
C82 C83 1.3721
C82 H82A 0.9600
C83 C84 1.3835
C83 H83A 0.9599
C84 H84A 0.9599
C85 H85A 0.9599
C85 H85B 0.9600
C85 H85C 0.9601
C79B C80B 1.3868
C79B C84B 1.3962
C79B C85B 1.5065
C80B C81B 1.3875
C80B H80B 0.9600
C81B C82B 1.3819
C81B H81B 0.9600
C82B C83B 1.3720
C82B H82B 0.9601
C83B C84B 1.3835
C83B H83B 0.9600
C84B H84B 0.9599
C85B H85D 0.9601
C85B H85E 0.9600
C85B H85F 0.9601
C86 C87 1.3868
C86 C91 1.3963
C86 C92 1.5065
C87 C88 1.3874
C87 H87A 0.9599
C88 C89 1.3820
C88 H88A 0.9600
C89 C90 1.3720
C89 H89A 0.9600
C90 C91 1.3835
C90 H90A 0.9600
C91 H91A 0.9600
C92 H92A 0.9599
C92 H92B 0.9600
C92 H92C 0.9599
C86B C87B 1.3867
C86B C91B 1.3962
C86B C92B 1.5064
C87B C88B 1.3875
C87B H87B 0.9601
C88B C89B 1.3820
C88B H88B 0.9600
C89B C90B 1.3721
C89B H89B 0.9599
C90B C91B 1.3835
C90B H90B 0.9599
C91B H91B 0.9601
C92B H92D 0.9600
C92B H92E 0.9600
C92B H92F 0.9601
C93 C98 1.3868
C93 C94 1.3877
C93 C99 1.4777
C94 C95 1.3821
C94 H94 0.9599
C95 C96 1.3716
C95 H95 0.9598
C96 C97 1.3832
C96 H96 0.9601
C97 C98 1.3964
C97 H97 0.9600
C98 H98 0.9600
C99 H99A 0.9600
C99 H99B 0.9601
C99 H99C 0.9599
C100 C101 1.3869
C100 C105 1.3964
C100 C106 1.5065
C101 C102 1.3876
C101 H101 0.9501
C102 C103 1.3815
C102 H102 0.9500
C103 C104 1.3717
C103 H103 0.9500
C104 C105 1.3840
C104 H104 0.9501
C105 H105 0.9500
C106 H10G 0.9801
C106 H10H 0.9798
C106 H10I 0.9800
S1 O3 1.4376(18)
S1 O1 1.443(2)
S1 O2 1.4431(18)
S1 C69 1.826(3)
C69 F2 1.332(4)
C69 F3 1.337(3)
C69 F1 1.338(3)
S2 O5 1.434(2)
S2 O6 1.438(2)
S2 O4 1.4437(19)
S2 C70 1.820(3)
C70 F4 1.327(4)
C70 F5 1.334(4)
C70 F6 1.338(4)
S3 O9 1.381(3)
S3 O8 1.412(2)
S3 O7 1.473(4)
S3 C71 1.806(3)
C71 F9 1.283(5)
C71 F8 1.302(5)
C71 F7 1.336(5)
O10 H10A 0.934(18)
O10 H10B 0.962(19)

loop_
_geom_hbond_atom_site_label_D
_geom_hbond_atom_site_label_H
_geom_hbond_atom_site_label_A
_geom_hbond_distance_DH
_geom_hbond_distance_HA
_geom_hbond_distance_DA
_geom_hbond_angle_DHA
O10 H10A O7 0.934(18) 1.92(2) 2.830(4) 163(3)

loop_
_geom_torsion_atom_site_label_1
_geom_torsion_atom_site_label_2
_geom_torsion_atom_site_label_3
_geom_torsion_atom_site_label_4
_geom_torsion
C7 P1 C1 C2 -98.98(19)
C13 P1 C1 C2 13.3(2)
Au1 P1 C1 C2 135.46(17)
C7 P1 C1 C6 84.29(18)
C13 P1 C1 C6 -163.47(16)
Au1 P1 C1 C6 -41.27(17)
C6 C1 C2 C3 0.5(3)
P1 C1 C2 C3 -176.18(17)
C1 C2 C3 C4 1.1(3)
C2 C3 C4 C5 -1.9(4)
C3 C4 C5 C6 1.1(3)
C4 C5 C6 C1 0.4(3)
C2 C1 C6 C5 -1.2(3)
P1 C1 C6 C5 175.63(17)
C1 P1 C7 C12 -123.01(18)
C13 P1 C7 C12 124.89(18)
Au1 P1 C7 C12 -6.0(2)
C1 P1 C7 C8 57.76(19)
C13 P1 C7 C8 -54.34(19)
Au1 P1 C7 C8 174.79(14)
C12 C7 C8 C9 1.1(3)
P1 C7 C8 C9 -179.63(17)
C7 C8 C9 C10 -1.2(3)
C8 C9 C10 C11 0.5(4)
C9 C10 C11 C12 0.3(4)
C10 C11 C12 C7 -0.5(4)
C8 C7 C12 C11 -0.3(3)
P1 C7 C12 C11 -179.51(18)
C7 P1 C13 C14 -56.01(17)
C1 P1 C13 C14 -170.68(14)
Au1 P1 C13 C14 75.62(15)
P1 C13 C14 P2 -62.62(19)
C15 P2 C14 C13 100.93(16)
C21 P2 C14 C13 -148.84(16)
Au2 P2 C14 C13 -24.29(17)
C21 P2 C15 C16 120.94(18)
C14 P2 C15 C16 -133.31(18)
Au2 P2 C15 C16 -10.1(2)
C21 P2 C15 C20 -57.4(2)
C14 P2 C15 C20 48.3(2)
Au2 P2 C15 C20 171.60(16)
C20 C15 C16 C17 0.2(3)
P2 C15 C16 C17 -178.13(17)
C15 C16 C17 C18 -0.5(3)
C16 C17 C18 C19 0.1(4)
C17 C18 C19 C20 0.6(4)
C18 C19 C20 C15 -0.8(4)
C16 C15 C20 C19 0.4(4)
P2 C15 C20 C19 178.8(2)
C15 P2 C21 C22 -58.87(18)
C14 P2 C21 C22 -169.89(16)
Au2 P2 C21 C22 70.22(17)
P2 C21 C22 P3 -61.9(2)
C23 P3 C22 C21 100.50(16)
C29 P3 C22 C21 -145.46(16)
Au3 P3 C22 C21 -22.76(17)
C29 P3 C23 C28 -82.1(2)
C22 P3 C23 C28 31.3(2)
Au3 P3 C23 C28 152.61(16)
C29 P3 C23 C24 95.66(18)
C22 P3 C23 C24 -150.87(17)
Au3 P3 C23 C24 -29.58(19)
C28 C23 C24 C25 -1.1(3)
P3 C23 C24 C25 -178.93(17)
C23 C24 C25 C26 -0.9(3)
C24 C25 C26 C27 1.9(4)
C25 C26 C27 C28 -0.8(4)
C26 C27 C28 C23 -1.3(4)
C24 C23 C28 C27 2.2(3)
P3 C23 C28 C27 -179.98(18)
C23 P3 C29 C30 5.8(2)
C22 P3 C29 C30 -109.1(2)
Au3 P3 C29 C30 130.70(18)
C23 P3 C29 C34 -171.50(19)
C22 P3 C29 C34 73.6(2)
Au3 P3 C29 C34 -46.6(2)
C34 C29 C30 C31 0.4(4)
P3 C29 C30 C31 -176.9(2)
C29 C30 C31 C32 0.2(4)
C30 C31 C32 C33 -0.9(5)
C31 C32 C33 C34 1.0(5)
C32 C33 C34 C29 -0.5(4)
C30 C29 C34 C33 -0.2(4)
P3 C29 C34 C33 177.1(2)
C41 P4 C35 C40 -162.71(18)
C47 P4 C35 C40 -49.2(2)
Au1 P4 C35 C40 73.05(18)
C41 P4 C35 C36 21.1(2)
C47 P4 C35 C36 134.68(19)
Au1 P4 C35 C36 -103.11(18)
C40 C35 C36 C37 -0.4(3)
P4 C35 C36 C37 175.78(19)
C35 C36 C37 C38 0.2(4)
C36 C37 C38 C39 -0.1(4)
C37 C38 C39 C40 0.1(4)
C38 C39 C40 C35 -0.2(4)
C36 C35 C40 C39 0.4(3)
P4 C35 C40 C39 -175.83(18)
C35 P4 C41 C46 -110.55(19)
C47 P4 C41 C46 138.26(18)
Au1 P4 C41 C46 11.5(2)
C35 P4 C41 C42 69.1(2)
C47 P4 C41 C42 -42.1(2)
Au1 P4 C41 C42 -168.83(17)
C46 C41 C42 C43 0.3(4)
P4 C41 C42 C43 -179.4(2)
C41 C42 C43 C44 0.2(4)
C42 C43 C44 C45 -0.2(4)
C43 C44 C45 C46 -0.3(4)
C44 C45 C46 C41 0.7(4)
C42 C41 C46 C45 -0.7(3)
P4 C41 C46 C45 178.92(19)
C41 P4 C47 C48 -53.50(18)
C35 P4 C47 C48 -166.52(16)
Au1 P4 C47 C48 73.42(17)
P4 C47 C48 P5 -56.5(2)
C49 P5 C48 C47 96.93(18)
C55 P5 C48 C47 -153.78(17)
Au2 P5 C48 C47 -31.23(19)
C55 P5 C49 C54 120.90(19)
C48 P5 C49 C54 -131.78(19)
Au2 P5 C49 C54 -4.1(2)
C55 P5 C49 C50 -56.4(2)
C48 P5 C49 C50 50.9(2)
Au2 P5 C49 C50 178.59(18)
C54 C49 C50 C51 0.2(4)
P5 C49 C50 C51 177.5(2)
C49 C50 C51 C52 -0.3(5)
C50 C51 C52 C53 0.2(5)
C51 C52 C53 C54 -0.1(4)
C52 C53 C54 C49 0.1(4)
C50 C49 C54 C53 -0.1(3)
P5 C49 C54 C53 -177.41(19)
C49 P5 C55 C56 -59.76(18)
C48 P5 C55 C56 -171.13(16)
Au2 P5 C55 C56 66.04(17)
P5 C55 C56 P6 -71.9(2)
C63 P6 C56 C55 -136.66(16)
C57 P6 C56 C55 110.39(17)
Au3 P6 C56 C55 -12.19(18)
C63 P6 C57 C58 -103.6(2)
C56 P6 C57 C58 9.1(2)
Au3 P6 C57 C58 134.15(18)
C63 P6 C57 C62 76.00(18)
C56 P6 C57 C62 -171.31(16)
Au3 P6 C57 C62 -46.26(18)
C62 C57 C58 C59 1.1(3)
P6 C57 C58 C59 -179.33(19)
C57 C58 C59 C60 -0.7(4)
C58 C59 C60 C61 -0.3(4)
C59 C60 C61 C62 0.8(4)
C60 C61 C62 C57 -0.3(4)
C58 C57 C62 C61 -0.6(3)
P6 C57 C62 C61 179.78(18)
C57 P6 C63 C64 -119.6(2)
C56 P6 C63 C64 124.7(2)
Au3 P6 C63 C64 0.0(3)
C57 P6 C63 C68 61.9(2)
C56 P6 C63 C68 -53.8(2)
Au3 P6 C63 C68 -178.45(19)
C68 C63 C64 C65 1.0(5)
P6 C63 C64 C65 -177.5(3)
C63 C64 C65 C66 -0.3(6)
C64 C65 C66 C67 -0.3(6)
C65 C66 C67 C68 0.3(5)
C64 C63 C68 C67 -1.0(4)
P6 C63 C68 C67 177.5(2)
C66 C67 C68 C63 0.4(5)
C77 C72 C73 C74 -0.5(4)
C78 C72 C73 C74 178.3(3)
C72 C73 C74 C75 1.0(4)
C73 C74 C75 C76 -1.0(4)
C74 C75 C76 C77 0.4(4)
C75 C76 C77 C72 0.2(4)
C73 C72 C77 C76 -0.1(4)
C78 C72 C77 C76 -178.9(3)
C84 C79 C80 C81 0.0
C85 C79 C80 C81 178.7
C79 C80 C81 C82 -0.1
C80 C81 C82 C83 0.6
C81 C82 C83 C84 -1.0
C82 C83 C84 C79 1.0
C80 C79 C84 C83 -0.5
C85 C79 C84 C83 -179.1
C84B C79B C80B C81B 0.0
C85B C79B C80B C81B 178.7
C79B C80B C81B C82B -0.1
C80B C81B C82B C83B 0.6
C81B C82B C83B C84B -1.0
C82B C83B C84B C79B 1.0
C80B C79B C84B C83B -0.5
C85B C79B C84B C83B -179.1
C91 C86 C87 C88 0.0
C92 C86 C87 C88 178.7
C86 C87 C88 C89 -0.1
C87 C88 C89 C90 0.6
C88 C89 C90 C91 -1.0
C89 C90 C91 C86 1.0
C87 C86 C91 C90 -0.5
C92 C86 C91 C90 -179.1
C91B C86B C87B C88B 0.0
C92B C86B C87B C88B 178.7
C86B C87B C88B C89B -0.1
C87B C88B C89B C90B 0.6
C88B C89B C90B C91B -1.0
C89B C90B C91B C86B 1.0
C87B C86B C91B C90B -0.5
C92B C86B C91B C90B -179.1
C98 C93 C94 C95 -0.1
C99 C93 C94 C95 -170.4
C93 C94 C95 C96 0.6
C94 C95 C96 C97 -1.1
C95 C96 C97 C98 1.0
C94 C93 C98 C97 0.1
C99 C93 C98 C97 171.1
C96 C97 C98 C93 -0.5
C105 C100 C101 C102 0.0
C106 C100 C101 C102 178.7
C100 C101 C102 C103 -0.1
C101 C102 C103 C104 0.6
C102 C103 C104 C105 -1.0
C103 C104 C105 C100 0.9
C101 C100 C105 C104 -0.4
C106 C100 C105 C104 -179.1
O3 S1 C69 F2 63.7(2)
O1 S1 C69 F2 -175.43(18)
O2 S1 C69 F2 -56.4(2)
O3 S1 C69 F3 -56.1(2)
O1 S1 C69 F3 64.7(2)
O2 S1 C69 F3 -176.3(2)
O3 S1 C69 F1 -175.8(2)
O1 S1 C69 F1 -55.0(2)
O2 S1 C69 F1 64.1(2)
O5 S2 C70 F4 60.1(3)
O6 S2 C70 F4 -179.6(2)
O4 S2 C70 F4 -59.7(3)
O5 S2 C70 F5 -179.7(2)
O6 S2 C70 F5 -59.4(3)
O4 S2 C70 F5 60.5(3)
O5 S2 C70 F6 -60.5(3)
O6 S2 C70 F6 59.7(3)
O4 S2 C70 F6 179.7(2)
O9 S3 C71 F9 62.2(3)
O8 S3 C71 F9 -60.7(4)
O7 S3 C71 F9 -175.4(3)
O9 S3 C71 F8 -174.8(3)
O8 S3 C71 F8 62.2(4)
O7 S3 C71 F8 -52.5(4)
O9 S3 C71 F7 -62.9(4)
O8 S3 C71 F7 174.1(3)
O7 S3 C71 F7 59.4(4)
